data_7054788
loop_
_publ_author_name
'Wu, Jin-Ting'
'Zhang, Jian-Guo'
'Yin, Xin'
'Cheng, Zi-Yuan'
'Xu, Cai-Xia'

_publ_section_title
;
 3,4-Diamino-1,2,4-triazole based energetic salts: synthesis,
 characterization, and energetic properties
;
_journal_issue 7
_journal_name_full 'New J. Chem.'
_journal_page_first 5265
_journal_paper_doi 10.1039/C5NJ00182J
_journal_volume 39
_journal_year 2015
_chemical_formula_sum 'C6 H8 N8 O4'
_chemical_formula_weight 256.20
_chemical_name_systematic
; 
 ? 
;
_space_group_IT_number 14
_symmetry_cell_setting monoclinic
_symmetry_space_group_name_Hall '-P 2ybc'
_symmetry_space_group_name_H-M 'P 1 21/c 1'
_atom_sites_solution_hydrogens geom
_atom_sites_solution_primary direct
_atom_sites_solution_secondary difmap
_audit_creation_method SHELXL-97
_audit_update_record
;
2015-03-17 deposited with the CCDC.
2015-04-09 downloaded from the CCDC.
;
_cell_angle_alpha 90.00
_cell_angle_beta 91.788(2)
_cell_angle_gamma 90.00
_cell_formula_units_Z 4
_cell_length_a 5.1010(4)
_cell_length_b 7.9797(6)
_cell_length_c 24.095(2)
_cell_measurement_reflns_used 195
_cell_measurement_temperature 296(2)
_cell_measurement_theta_max 25.41
_cell_measurement_theta_min 1.69
_cell_volume 980.30(13)
_computing_cell_refinement 'Bruker SMART'
_computing_data_collection 'Bruker SMART'
_computing_data_reduction 'Bruker SAINT'
_computing_molecular_graphics 'Bruker SHELXTL'
_computing_publication_material 'Bruker SHELXTL'
_computing_structure_refinement 'SHELXL-97 (Sheldrick, 1997)'
_computing_structure_solution 'SHELXS-97 (Sheldrick, 1990)'
_diffrn_ambient_temperature 296(2)
_diffrn_measured_fraction_theta_full 0.997
_diffrn_measured_fraction_theta_max 0.997
_diffrn_measurement_device_type 'Bruker APEX II Smart CCD'
_diffrn_radiation_monochromator graphite
_diffrn_radiation_source 'fine-focus sealed tube'
_diffrn_radiation_type MoK\a
_diffrn_radiation_wavelength 0.71073
_diffrn_reflns_av_R_equivalents 0.0306
_diffrn_reflns_av_unetI/netI 0.0257
_diffrn_reflns_limit_h_max 6
_diffrn_reflns_limit_h_min -6
_diffrn_reflns_limit_k_max 9
_diffrn_reflns_limit_k_min -9
_diffrn_reflns_limit_l_max 29
_diffrn_reflns_limit_l_min -27
_diffrn_reflns_number 6185
_diffrn_reflns_theta_full 25.41
_diffrn_reflns_theta_max 25.41
_diffrn_reflns_theta_min 1.69
_exptl_absorpt_coefficient_mu 0.147
_exptl_absorpt_correction_T_max 0.9712
_exptl_absorpt_correction_T_min 0.9712
_exptl_absorpt_correction_type multi-scan
_exptl_crystal_colour colorless
_exptl_crystal_density_diffrn 1.736
_exptl_crystal_density_method 'not measured'
_exptl_crystal_description block
_exptl_crystal_F_000 528
_exptl_crystal_size_max 0.44
_exptl_crystal_size_mid 0.23
_exptl_crystal_size_min 0.35
_refine_diff_density_max 0.196
_refine_diff_density_min -0.203
_refine_diff_density_rms 0.040
_refine_ls_extinction_method none
_refine_ls_goodness_of_fit_ref 1.028
_refine_ls_hydrogen_treatment mixed
_refine_ls_matrix_type full
_refine_ls_number_parameters 195
_refine_ls_number_reflns 1806
_refine_ls_number_restraints 0
_refine_ls_restrained_S_all 1.028
_refine_ls_R_factor_all 0.0396
_refine_ls_R_factor_gt 0.0335
_refine_ls_shift/su_max 0.001
_refine_ls_shift/su_mean 0.000
_refine_ls_structure_factor_coef Fsqd
_refine_ls_weighting_details 'calc w=1/[\s^2^(Fo^2^)+(0.0390P)^2^+0.3639P] where P=(Fo^2^+2Fc^2^)/3'
_refine_ls_weighting_scheme calc
_refine_ls_wR_factor_gt 0.0785
_refine_ls_wR_factor_ref 0.0827
_reflns_number_gt 1580
_reflns_number_total 1806
_reflns_threshold_expression >2sigma(I)
_cod_data_source_file c5nj00182j1.cif
_cod_data_source_block 1
_cod_depositor_comments
;
The following automatic conversions were performed:

'_symmetry_cell_setting' value 'Monoclinic' changed to 'monoclinic'
according to
/usr/data/users/saulius/crontab/automatic-downloads/rss-feeds/RSC/lib/dictionaries/cif_core.dic
dictionary named 'cif_core.dic' version 2.4.2 from 2011-04-26.

Automatic conversion script
Id: cif_fix_values 3143 2015-03-26 13:38:13Z robertas 

 Adding full bibliography for 7054784--7054789.cif.
;
_cod_original_sg_symbol_H-M P2(1)/c
_cod_database_code 7054788

loop_
_symmetry_equiv_pos_as_xyz
'x, y, z'
'-x, y+1/2, -z+1/2'
'-x, -y, -z'
'x, -y-1/2, z-1/2'

loop_
_atom_site_label
_atom_site_type_symbol
_atom_site_fract_x
_atom_site_fract_y
_atom_site_fract_z
_atom_site_U_iso_or_equiv
_atom_site_adp_type
_atom_site_occupancy
_atom_site_symmetry_multiplicity
_atom_site_calc_flag
C1 C -0.1186(3) 0.92972(19) 0.59578(6) 0.0250(3) Uani 1 1 d
C2 C 0.1001(3) 0.80814(18) 0.59070(6) 0.0229(3) Uani 1 1 d
C3 C 0.1807(3) 0.71149(18) 0.54688(6) 0.0220(3) Uani 1 1 d
C4 C 0.0808(3) 0.68882(18) 0.48837(6) 0.0234(3) Uani 1 1 d
C5 C 0.7646(3) 0.71026(19) 0.33498(6) 0.0241(3) Uani 1 1 d
C6 C 0.9357(3) 0.6104(2) 0.25985(7) 0.0363(4) Uani 1 1 d
H1 H -0.220(4) 0.877(3) 0.5215(9) 0.061(6) Uiso 1 1 d
H2 H 0.488(4) 0.555(2) 0.5516(7) 0.032(5) Uiso 1 1 d
H3 H 0.666(4) 0.787(3) 0.4041(10) 0.056(6) Uiso 1 1 d
H4 H 0.479(4) 0.845(3) 0.3563(9) 0.044(6) Uiso 1 1 d
H5 H 0.436(4) 0.721(3) 0.2300(10) 0.060(7) Uiso 1 1 d
H6 H 0.627(4) 0.863(3) 0.2247(9) 0.048(6) Uiso 1 1 d
H7 H 0.956(4) 0.587(3) 0.2207(9) 0.051(6) Uiso 1 1 d
H8 H 1.054(4) 0.603(2) 0.3789(9) 0.042(5) Uiso 1 1 d
N1 N 0.2626(3) 0.77704(17) 0.63535(5) 0.0287(3) Uani 1 1 d
N2 N 0.4383(3) 0.66628(17) 0.62128(5) 0.0307(3) Uani 1 1 d
N3 N 0.3883(3) 0.62668(17) 0.56785(5) 0.0254(3) Uani 1 1 d
N4 N 0.6092(3) 0.78576(19) 0.36918(6) 0.0341(4) Uani 1 1 d
N5 N 0.5422(3) 0.7991(2) 0.24977(6) 0.0378(4) Uani 1 1 d
N6 N 0.7372(3) 0.70740(17) 0.27903(5) 0.0284(3) Uani 1 1 d
N7 N 1.0855(3) 0.55410(19) 0.29966(6) 0.0365(4) Uani 1 1 d
N8 N 0.9753(3) 0.61728(17) 0.34703(6) 0.0290(3) Uani 1 1 d
O1 O -0.1317(2) 0.76225(15) 0.47556(4) 0.0337(3) Uani 1 1 d
O2 O 0.2084(2) 0.59854(14) 0.45687(4) 0.0297(3) Uani 1 1 d
O3 O -0.2761(2) 0.95266(15) 0.55230(5) 0.0320(3) Uani 1 1 d
O4 O -0.1499(2) 1.00544(15) 0.63882(4) 0.0348(3) Uani 1 1 d

loop_
_atom_site_aniso_label
_atom_site_aniso_U_11
_atom_site_aniso_U_22
_atom_site_aniso_U_33
_atom_site_aniso_U_23
_atom_site_aniso_U_13
_atom_site_aniso_U_12
C1 0.0255(8) 0.0264(7) 0.0231(8) 0.0006(6) 0.0020(6) -0.0008(6)
C2 0.0245(8) 0.0252(7) 0.0189(7) 0.0006(6) -0.0011(6) -0.0013(6)
C3 0.0214(7) 0.0247(7) 0.0198(7) 0.0012(6) -0.0013(6) -0.0003(6)
C4 0.0256(8) 0.0262(8) 0.0183(7) 0.0005(6) -0.0010(6) -0.0015(7)
C5 0.0249(8) 0.0279(8) 0.0192(7) 0.0018(6) -0.0027(6) -0.0039(6)
C6 0.0384(10) 0.0478(11) 0.0228(9) -0.0053(8) 0.0048(7) -0.0015(8)
N1 0.0318(7) 0.0331(7) 0.0210(6) -0.0024(5) -0.0031(5) 0.0029(6)
N2 0.0329(7) 0.0362(8) 0.0225(7) -0.0027(6) -0.0067(6) 0.0053(6)
N3 0.0260(7) 0.0291(7) 0.0209(6) -0.0034(5) -0.0033(5) 0.0046(6)
N4 0.0336(8) 0.0470(9) 0.0214(7) -0.0011(6) -0.0020(6) 0.0110(7)
N5 0.0318(8) 0.0551(10) 0.0260(7) 0.0130(7) -0.0075(6) -0.0041(8)
N6 0.0287(7) 0.0383(8) 0.0180(6) 0.0032(5) -0.0027(5) -0.0023(6)
N7 0.0370(8) 0.0443(8) 0.0283(7) -0.0052(6) 0.0042(6) 0.0061(7)
N8 0.0315(7) 0.0357(8) 0.0196(7) -0.0012(6) -0.0028(6) 0.0050(6)
O1 0.0318(6) 0.0469(7) 0.0218(6) -0.0037(5) -0.0071(5) 0.0115(5)
O2 0.0330(6) 0.0363(6) 0.0197(5) -0.0044(5) -0.0003(5) 0.0062(5)
O3 0.0322(6) 0.0379(7) 0.0257(6) -0.0026(5) -0.0042(5) 0.0088(5)
O4 0.0389(7) 0.0406(7) 0.0250(6) -0.0088(5) 0.0013(5) 0.0094(5)

loop_
_atom_type_symbol
_atom_type_description
_atom_type_scat_dispersion_real
_atom_type_scat_dispersion_imag
_atom_type_scat_source
C C 0.0033 0.0016 'International Tables Vol C Tables 4.2.6.8 and 6.1.1.4'
H H 0.0000 0.0000 'International Tables Vol C Tables 4.2.6.8 and 6.1.1.4'
N N 0.0061 0.0033 'International Tables Vol C Tables 4.2.6.8 and 6.1.1.4'
O O 0.0106 0.0060 'International Tables Vol C Tables 4.2.6.8 and 6.1.1.4'

loop_
_geom_angle_atom_site_label_1
_geom_angle_atom_site_label_2
_geom_angle_atom_site_label_3
_geom_angle
O4 C1 O3 121.23(14)
O4 C1 C2 120.92(14)
O3 C1 C2 117.85(13)
N1 C2 C3 108.31(13)
N1 C2 C1 119.62(13)
C3 C2 C1 132.07(14)
N3 C3 C2 104.14(13)
N3 C3 C4 122.40(13)
C2 C3 C4 133.45(14)
O2 C4 O1 125.52(14)
O2 C4 C3 118.40(13)
O1 C4 C3 116.07(13)
N4 C5 N8 128.35(14)
N4 C5 N6 126.20(15)
N8 C5 N6 105.42(13)
N7 C6 N6 111.97(14)
N2 N1 C2 108.86(12)
N1 N2 N3 107.20(12)
C3 N3 N2 111.50(13)
C5 N6 C6 107.01(13)
C5 N6 N5 122.74(14)
C6 N6 N5 130.17(14)
C6 N7 N8 103.92(14)
C5 N8 N7 111.68(13)

loop_
_geom_bond_atom_site_label_1
_geom_bond_atom_site_label_2
_geom_bond_distance
C1 O4 1.2149(18)
C1 O3 1.3131(18)
C1 C2 1.486(2)
C2 N1 1.3603(19)
C2 C3 1.381(2)
C3 N3 1.342(2)
C3 C4 1.495(2)
C4 O2 1.2448(18)
C4 O1 1.2618(18)
C5 N4 1.308(2)
C5 N8 1.331(2)
C5 N6 1.3512(19)
C6 N7 1.289(2)
C6 N6 1.366(2)
N1 N2 1.3110(19)
N2 N3 1.3424(18)
N5 N6 1.4063(19)
N7 N8 1.3831(19)
